data_4125156
loop_
_publ_author_name
'Dziedzic, Rafal M.'
'Saleh, Liban M. A.'
'Axtell, Jonathan C.'
'Martin, Joshua L.'
'Stevens, Simone L.'
'Royappa, A. Timothy'
'Rheingold, Arnold L.'
'Spokoyny, Alexander M.'

_publ_section_title
;
 B-N, B-O, and B-CN Bond Formation via Palladium-Catalyzed Cross-Coupling
 of B-Bromo-Carboranes.
;
_journal_issue 29
_journal_name_full 'Journal of the American Chemical Society'
_journal_page_first 9081
_journal_page_last 9084
_journal_paper_doi 10.1021/jacs.6b05505
_journal_volume 138
_journal_year 2016
_chemical_formula_moiety 'C10 H21 B10 N O2'
_chemical_formula_sum 'C10 H21 B10 N O2'
_chemical_formula_weight 295.38
_space_group_crystal_system triclinic
_space_group_IT_number 2
_space_group_name_Hall '-P 1'
_space_group_name_H-M_alt 'P -1'
_symmetry_space_group_name_Hall '-P 1'
_symmetry_space_group_name_H-M 'P -1'
_atom_sites_solution_hydrogens mixed
_atom_sites_solution_primary iterative
_audit_creation_date 2016-04-27
_audit_creation_method
;
Olex2 1.2
(compiled 2016.02.19 svn.r3266 for OlexSys, GUI svn.r5155)
;
_cell_angle_alpha 100.156(2)
_cell_angle_beta 98.573(2)
_cell_angle_gamma 96.338(2)
_cell_formula_units_Z 8
_cell_length_a 12.7259(7)
_cell_length_b 12.9299(7)
_cell_length_c 20.6344(10)
_cell_measurement_reflns_used 9929
_cell_measurement_temperature 296(2)
_cell_measurement_theta_max 26.29
_cell_measurement_theta_min 2.35
_cell_volume 3272.0(3)
_computing_molecular_graphics 'Olex2 (Dolomanov et al., 2009)'
_computing_publication_material 'Olex2 (Dolomanov et al., 2009)'
_computing_structure_refinement 'XL (Sheldrick, 2008)'
_computing_structure_solution
;
Superflip (Palatinus & Chapuis, 2007;Palatinus & van der Lee, 2008;
Palatinus et al., 2012)
;
_diffrn_ambient_temperature 296.15
_diffrn_measured_fraction_theta_full 0.999
_diffrn_measured_fraction_theta_max 0.994
_diffrn_measurement_device_type 'Bruker APEX-II CCD'
_diffrn_measurement_method '\f and \w scans'
_diffrn_radiation_type MoK\a
_diffrn_radiation_wavelength 0.71073
_diffrn_reflns_av_R_equivalents 0.0553
_diffrn_reflns_av_unetI/netI 0.0595
_diffrn_reflns_Laue_measured_fraction_full 0.999
_diffrn_reflns_Laue_measured_fraction_max 0.994
_diffrn_reflns_limit_h_max 16
_diffrn_reflns_limit_h_min -16
_diffrn_reflns_limit_k_max 16
_diffrn_reflns_limit_k_min -16
_diffrn_reflns_limit_l_max 20
_diffrn_reflns_limit_l_min -26
_diffrn_reflns_number 60279
_diffrn_reflns_point_group_measured_fraction_full 0.999
_diffrn_reflns_point_group_measured_fraction_max 0.994
_diffrn_reflns_theta_full 25.242
_diffrn_reflns_theta_max 27.159
_diffrn_reflns_theta_min 2.069
_diffrn_standards_number 0
_exptl_absorpt_coefficient_mu 0.068
_exptl_absorpt_correction_T_max 0.2612
_exptl_absorpt_correction_T_min 0.2226
_exptl_absorpt_correction_type multi-scan
_exptl_absorpt_process_details
;
SADABS-2014/5 (Bruker,2014/5) was used for absorption correction.
wR2(int) was 0.0607 before and 0.0531 after correction.
The Ratio of minimum to maximum transmission is 0.8522.
The \l/2 correction factor is 0.00150.
;
_exptl_crystal_colour colourless
_exptl_crystal_density_diffrn 1.199
_exptl_crystal_description block
_exptl_crystal_F_000 1232
_exptl_crystal_size_max 0.33
_exptl_crystal_size_mid 0.32
_exptl_crystal_size_min 0.29
_refine_diff_density_max 0.584
_refine_diff_density_min -0.561
_refine_diff_density_rms 0.056
_refine_ls_extinction_method none
_refine_ls_goodness_of_fit_ref 1.026
_refine_ls_hydrogen_treatment constr
_refine_ls_matrix_type full
_refine_ls_number_parameters 837
_refine_ls_number_reflns 14448
_refine_ls_number_restraints 0
_refine_ls_restrained_S_all 1.026
_refine_ls_R_factor_all 0.0932
_refine_ls_R_factor_gt 0.0564
_refine_ls_shift/su_max 0.000
_refine_ls_shift/su_mean 0.000
_refine_ls_structure_factor_coef Fsqd
_refine_ls_weighting_details 'w=1/[\s^2^(Fo^2^)+(0.0792P)^2^+1.3370P] where P=(Fo^2^+2Fc^2^)/3'
_refine_ls_weighting_scheme calc
_refine_ls_wR_factor_gt 0.1412
_refine_ls_wR_factor_ref 0.1625
_reflns_Friedel_coverage 0.000
_reflns_number_gt 9736
_reflns_number_total 14448
_reflns_threshold_expression 'I > 2\s(I)'
_cod_data_source_file ja6b05505_si_002.cif
_cod_data_source_block spok33_a
_cod_depositor_comments 'Adding full bibliography for 4125150--4125156.cif.'
_cod_database_code 4125156
_shelx_space_group_comment
;
The symmetry employed for this shelxl refinement is uniquely defined
by the following loop, which should always be used as a source of
symmetry information in preference to the above space-group names.
They are only intended as comments.
;
_shelx_estimated_absorpt_t_max 0.981
_shelx_estimated_absorpt_t_min 0.978
_olex2_refinement_description
;
1. Fixed Uiso
 At 1.2 times of:
  All B(H) groups, All C(H) groups, All N(H) groups
 At 1.5 times of:
  All C(H,H,H) groups
2.a Riding coordinates:
 N1A(H1A), N1B(H1B), N00C(H00C)
2.b Aromatic/amide H refined with riding coordinates:
 C4A(H4A), C6A(H6A), C8A(H8A), C4B(H4B), C6B(H6B), C8B(H8B), N1C(H1C),
 C4C(H4C), C6C(H6C), C8C(H8C), C4D(H4D), C6D(H6D), C8D(H8D)
2.c Idealised Me refined as rotating group:
 C9A(H9AA,H9AB,H9AC), C10A(H10A,H10B,H10C), C9B(H9BA,H9BB,H9BC), C10B(H10E,
 H10F,H10G), C9C(H9CA,H9CB,H9CC), C10C(H10I,H10J,H10K), C9D(H9DA,H9DB,H9DC),
 C10D(H10M,H10N,H10O)
2.d Boron cage BH refined with riding coordinates:
 C1A(H1AA), C2A(H2A), B2A(H2AA), B3A(H3A), B4A(H4AA), B5A(H5A), B6A(H6AA),
 B7A(H7A), B8A(H8AA), B9A(H9A), B10A(H10D), C1B(H1BA), C2B(H2B), B2B(H2BA),
 B3B(H3B), B4B(H4BA), B5B(H5B), B6B(H6BA), B7B(H7B), B8B(H8BA), B9B(H9B),
 B10B(H10H), C1C(H1CA), C2C(H2C), B2C(H2CA), B3C(H3C), B4C(H4CA), B5C(H5C),
 B6C(H6CA), B7C(H7C), B8C(H8CA), B9C(H9C), B10C(H10L), C1D(H1D), C2D(H2D),
 B2D(H2DA), B3D(H3D), B4D(H4DA), B5D(H5D), B6D(H6DA), B7D(H7D), B8D(H8DA),
 B9D(H9D), B10D(H10P)
;
_shelx_shelxl_version_number 2014/7
_olex2_submission_special_instructions 'No special instructions were received'

loop_
_space_group_symop_operation_xyz
'x, y, z'
'-x, -y, -z'

loop_
_atom_site_label
_atom_site_type_symbol
_atom_site_fract_x
_atom_site_fract_y
_atom_site_fract_z
_atom_site_U_iso_or_equiv
_atom_site_adp_type
_atom_site_occupancy
_atom_site_site_symmetry_order
_atom_site_calc_flag
_atom_site_refinement_flags_posn
O1A O 0.13186(11) 0.73149(12) 0.04834(7) 0.0238(3) Uani 1 1 d .
O2A O 0.50608(11) 0.71413(11) 0.09455(7) 0.0208(3) Uani 1 1 d .
N1A N 0.33321(14) 0.84470(13) 0.27480(8) 0.0205(4) Uani 1 1 d .
H1A H 0.3952 0.8826 0.2875 0.025 Uiso 1 1 d R
C1A C 0.12680(16) 0.84047(15) 0.30976(10) 0.0186(4) Uani 1 1 d .
H1AA H 0.0979 0.7676 0.2720 0.022 Uiso 1 1 calc R
C2A C 0.21225(17) 0.83867(16) 0.37483(10) 0.0209(4) Uani 1 1 d .
H2A H 0.2421 0.7642 0.3822 0.025 Uiso 1 1 calc R
C3A C 0.32515(16) 0.80272(14) 0.20642(9) 0.0156(4) Uani 1 1 d .
C4A C 0.22718(16) 0.78739(15) 0.16228(9) 0.0175(4) Uani 1 1 d .
H4A H 0.1651 0.8037 0.1781 0.021 Uiso 1 1 calc R
C5A C 0.22357(16) 0.74782(15) 0.09504(10) 0.0180(4) Uani 1 1 d .
C6A C 0.31486(16) 0.72128(15) 0.06979(9) 0.0179(4) Uani 1 1 d .
H6A H 0.3114 0.6942 0.0246 0.021 Uiso 1 1 calc R
C7A C 0.41064(16) 0.73644(15) 0.11409(10) 0.0166(4) Uani 1 1 d .
C8A C 0.41735(16) 0.77658(15) 0.18210(9) 0.0170(4) Uani 1 1 d .
H8A H 0.4826 0.7859 0.2110 0.020 Uiso 1 1 calc R
C9A C 0.04722(16) 0.78957(19) 0.06470(11) 0.0277(5) Uani 1 1 d .
H9AA H -0.0090 0.7780 0.0265 0.042 Uiso 1 1 calc GR
H9AB H 0.0744 0.8639 0.0774 0.042 Uiso 1 1 calc GR
H9AC H 0.0193 0.7659 0.1011 0.042 Uiso 1 1 calc GR
C10A C 0.50840(17) 0.69709(17) 0.02395(10) 0.0229(5) Uani 1 1 d .
H10A H 0.4598 0.6346 0.0016 0.034 Uiso 1 1 calc GR
H10B H 0.5798 0.6881 0.0165 0.034 Uiso 1 1 calc GR
H10C H 0.4871 0.7573 0.0066 0.034 Uiso 1 1 calc GR
B1A B 0.25966(18) 0.89872(18) 0.31120(11) 0.0175(5) Uani 1 1 d .
B2A B 0.14487(18) 0.95834(17) 0.28366(11) 0.0175(5) Uani 1 1 d .
H2AA H 0.1277 0.9682 0.2314 0.021 Uiso 1 1 calc R
B3A B 0.25406(19) 1.03524(18) 0.34197(11) 0.0193(5) Uani 1 1 d .
H3A H 0.3085 1.0971 0.3286 0.023 Uiso 1 1 calc R
B4A B 0.2993(2) 0.95330(19) 0.39856(11) 0.0217(5) Uani 1 1 d .
H4AA H 0.3839 0.9595 0.4218 0.026 Uiso 1 1 calc R
B5A B 0.1934(2) 0.92220(19) 0.44309(12) 0.0247(5) Uani 1 1 d .
H5A H 0.2108 0.9092 0.4947 0.030 Uiso 1 1 calc R
B6A B 0.0823(2) 0.84651(19) 0.38559(12) 0.0247(5) Uani 1 1 d .
H6AA H 0.0276 0.7848 0.3990 0.030 Uiso 1 1 calc R
B7A B 0.03844(19) 0.92650(18) 0.32760(12) 0.0199(5) Uani 1 1 d .
H7A H -0.0461 0.9161 0.3033 0.024 Uiso 1 1 calc R
B8A B 0.11983(19) 1.05255(18) 0.35143(11) 0.0195(5) Uani 1 1 d .
H8AA H 0.0876 1.1257 0.3436 0.023 Uiso 1 1 calc R
B9A B 0.2157(2) 1.05063(19) 0.42278(12) 0.0224(5) Uani 1 1 d .
H9A H 0.2462 1.1221 0.4614 0.027 Uiso 1 1 calc R
B10A B 0.0817(2) 0.98383(18) 0.41390(12) 0.0223(5) Uani 1 1 d .
H10D H 0.0256 1.0124 0.4464 0.027 Uiso 1 1 calc R
O1B O 0.58483(11) 0.84537(10) 0.34462(7) 0.0204(3) Uani 1 1 d .
O2B O 0.85345(11) 0.64851(11) 0.42746(7) 0.0207(3) Uani 1 1 d .
N1B N 0.49076(13) 0.47631(12) 0.33788(8) 0.0179(4) Uani 1 1 d .
H1B H 0.5123 0.4310 0.3610 0.021 Uiso 1 1 d R
C1B C 0.30319(15) 0.35728(14) 0.34226(9) 0.0148(4) Uani 1 1 d .
H1BA H 0.3505 0.2934 0.3513 0.018 Uiso 1 1 calc R
C2B C 0.28641(15) 0.39165(15) 0.26935(9) 0.0149(4) Uani 1 1 d .
H2B H 0.3215 0.3519 0.2277 0.018 Uiso 1 1 calc R
C3B C 0.56764(15) 0.56761(15) 0.35360(9) 0.0143(4) Uani 1 1 d .
C4B C 0.67265(15) 0.55946(15) 0.38340(9) 0.0157(4) Uani 1 1 d .
H4B H 0.6902 0.4948 0.3922 0.019 Uiso 1 1 calc R
C5B C 0.74911(15) 0.64841(16) 0.39932(9) 0.0157(4) Uani 1 1 d .
C6B C 0.72441(16) 0.74744(15) 0.38769(9) 0.0171(4) Uani 1 1 d .
H6B H 0.7762 0.8072 0.3992 0.021 Uiso 1 1 calc R
C7B C 0.62044(16) 0.75338(15) 0.35849(9) 0.0150(4) Uani 1 1 d .
C8B C 0.54240(15) 0.66431(15) 0.33989(9) 0.0148(4) Uani 1 1 d .
H8B H 0.4740 0.6694 0.3185 0.018 Uiso 1 1 calc R
C9B C 0.88477(17) 0.54897(17) 0.43812(11) 0.0241(5) Uani 1 1 d .
H9BA H 0.8720 0.4996 0.3963 0.036 Uiso 1 1 calc GR
H9BB H 0.8436 0.5217 0.4683 0.036 Uiso 1 1 calc GR
H9BC H 0.9597 0.5589 0.4569 0.036 Uiso 1 1 calc GR
C10B C 0.65686(19) 0.94244(16) 0.36921(12) 0.0300(5) Uani 1 1 d .
H10E H 0.7202 0.9391 0.3492 0.045 Uiso 1 1 calc GR
H10F H 0.6764 0.9524 0.4169 0.045 Uiso 1 1 calc GR
H10G H 0.6222 1.0008 0.3580 0.045 Uiso 1 1 calc GR
B1B B 0.37626(18) 0.47425(16) 0.33594(11) 0.0148(4) Uani 1 1 d .
B2B B 0.29607(17) 0.57033(17) 0.36516(11) 0.0146(4) Uani 1 1 d .
H2BA H 0.3335 0.6515 0.3891 0.018 Uiso 1 1 calc R
B3B B 0.28351(17) 0.52291(17) 0.27707(11) 0.0151(4) Uani 1 1 d .
H3B H 0.3133 0.5718 0.2433 0.018 Uiso 1 1 calc R
B4B B 0.31003(18) 0.46160(17) 0.40580(11) 0.0154(4) Uani 1 1 d .
H4BA H 0.3568 0.4705 0.4563 0.019 Uiso 1 1 calc R
B5B B 0.16688(18) 0.54351(17) 0.31284(11) 0.0160(5) Uani 1 1 d .
H5B H 0.1209 0.6080 0.3031 0.019 Uiso 1 1 calc R
B6B B 0.18311(18) 0.50550(18) 0.39210(11) 0.0167(5) Uani 1 1 d .
H6BA H 0.1473 0.5449 0.4335 0.020 Uiso 1 1 calc R
B7B B 0.19231(18) 0.36762(18) 0.37888(11) 0.0166(5) Uani 1 1 d .
H7B H 0.1641 0.3161 0.4117 0.020 Uiso 1 1 calc R
B8B B 0.18042(18) 0.32025(18) 0.29067(11) 0.0170(5) Uani 1 1 d .
H8BA H 0.1460 0.2383 0.2663 0.020 Uiso 1 1 calc R
B9B B 0.16373(18) 0.42930(17) 0.25033(11) 0.0160(4) Uani 1 1 d .
H9B H 0.1165 0.4186 0.1998 0.019 Uiso 1 1 calc R
B10B B 0.10185(18) 0.41715(18) 0.32110(11) 0.0173(5) Uani 1 1 d .
H10H H 0.0143 0.3989 0.3167 0.021 Uiso 1 1 calc R
O1C O 0.15783(11) 0.34079(11) 0.06829(7) 0.0208(3) Uani 1 1 d .
O2C O 0.41540(11) 0.13444(10) 0.15172(7) 0.0209(3) Uani 1 1 d .
N1C N 0.52532(13) 0.50059(12) 0.15249(8) 0.0180(4) Uani 1 1 d .
H1C H 0.5023 0.5610 0.1588 0.022 Uiso 1 1 calc R
C1C C 0.71063(15) 0.62562(14) 0.15471(9) 0.0143(4) Uani 1 1 d .
H1CA H 0.6611 0.6881 0.1462 0.017 Uiso 1 1 calc R
C2C C 0.72636(15) 0.58824(15) 0.22653(9) 0.0147(4) Uani 1 1 d .
H2C H 0.6885 0.6246 0.2678 0.018 Uiso 1 1 calc R
C3C C 0.44637(15) 0.41186(15) 0.13846(9) 0.0145(4) Uani 1 1 d .
C4C C 0.46820(15) 0.31358(15) 0.15202(9) 0.0154(4) Uani 1 1 d .
H4C H 0.5368 0.3052 0.1713 0.018 Uiso 1 1 calc R
C5C C 0.38561(15) 0.22807(15) 0.13620(9) 0.0152(4) Uani 1 1 d .
C6C C 0.28244(15) 0.23756(15) 0.10801(9) 0.0166(4) Uani 1 1 d .
H6C H 0.2284 0.1797 0.0976 0.020 Uiso 1 1 calc R
C7C C 0.26167(15) 0.33729(15) 0.09554(9) 0.0157(4) Uani 1 1 d .
C8C C 0.34189(15) 0.42348(15) 0.11025(9) 0.0160(4) Uani 1 1 d .
H8C H 0.3267 0.4889 0.1015 0.019 Uiso 1 1 calc R
C9C C 0.33195(17) 0.04817(16) 0.14721(11) 0.0251(5) Uani 1 1 d .
H9CA H 0.2947 0.0273 0.1019 0.038 Uiso 1 1 calc GR
H9CB H 0.2824 0.0702 0.1760 0.038 Uiso 1 1 calc GR
H9CC H 0.3628 -0.0108 0.1607 0.038 Uiso 1 1 calc GR
C10C C 0.12962(17) 0.44238(17) 0.05924(10) 0.0230(5) Uani 1 1 d .
H10I H 0.1730 0.4706 0.0304 0.035 Uiso 1 1 calc GR
H10J H 0.1417 0.4900 0.1018 0.035 Uiso 1 1 calc GR
H10K H 0.0552 0.4346 0.0395 0.035 Uiso 1 1 calc GR
B1C B 0.63995(17) 0.50502(16) 0.15789(11) 0.0143(4) Uani 1 1 d .
B2C B 0.72543(17) 0.41383(17) 0.12896(11) 0.0156(4) Uani 1 1 d .
H2CA H 0.6911 0.3324 0.1035 0.019 Uiso 1 1 calc R
B3C B 0.70962(18) 0.52447(17) 0.09002(11) 0.0152(4) Uani 1 1 d .
H3C H 0.6648 0.5167 0.0391 0.018 Uiso 1 1 calc R
B4C B 0.73339(18) 0.45749(17) 0.21700(11) 0.0156(4) Uani 1 1 d .
H4CA H 0.7037 0.4058 0.2493 0.019 Uiso 1 1 calc R
B5C B 0.85045(18) 0.55465(17) 0.24674(11) 0.0163(5) Uani 1 1 d .
H5C H 0.8958 0.5649 0.2977 0.020 Uiso 1 1 calc R
B6C B 0.85321(18) 0.44315(17) 0.18321(11) 0.0165(5) Uani 1 1 d .
H6CA H 0.9014 0.3801 0.1927 0.020 Uiso 1 1 calc R
B7C B 0.83799(18) 0.48440(17) 0.10496(11) 0.0163(5) Uani 1 1 d .
H7C H 0.8766 0.4483 0.0640 0.020 Uiso 1 1 calc R
B8C B 0.82381(17) 0.62098(18) 0.11959(11) 0.0167(5) Uani 1 1 d .
H8CA H 0.8515 0.6749 0.0880 0.020 Uiso 1 1 calc R
B9C B 0.83186(18) 0.66480(17) 0.20765(11) 0.0170(5) Uani 1 1 d .
H9C H 0.8635 0.7469 0.2331 0.020 Uiso 1 1 calc R
B10C B 0.91452(18) 0.57230(17) 0.17764(11) 0.0167(5) Uani 1 1 d .
H10L H 1.0020 0.5937 0.1836 0.020 Uiso 1 1 calc R
O1D O 0.47141(11) 0.25300(11) 0.42124(7) 0.0220(3) Uani 1 1 d .
O2D O 0.85159(11) 0.27716(11) 0.45338(7) 0.0214(3) Uani 1 1 d .
N00C N 0.63116(14) 0.13557(13) 0.23458(8) 0.0216(4) Uani 1 1 d .
H00C H 0.6074 0.1821 0.2133 0.026 Uiso 1 1 d R
C1D C 0.79440(19) 0.15132(17) 0.15799(13) 0.0334(6) Uani 1 1 d .
H1D H 0.8130 0.2373 0.1777 0.040 Uiso 1 1 calc R
C2D C 0.68184(18) 0.10149(18) 0.11139(10) 0.0272(5) Uani 1 1 d .
H2D H 0.6218 0.1531 0.0990 0.033 Uiso 1 1 calc R
C3D C 0.64667(16) 0.18219(14) 0.30252(9) 0.0163(4) Uani 1 1 d .
C4D C 0.55587(16) 0.20038(15) 0.33053(9) 0.0169(4) Uani 1 1 d .
H4D H 0.4883 0.1846 0.3038 0.020 Uiso 1 1 calc R
C5D C 0.56619(15) 0.24221(15) 0.39857(10) 0.0163(4) Uani 1 1 d .
C6D C 0.66598(15) 0.26857(15) 0.43906(9) 0.0167(4) Uani 1 1 d .
H6D H 0.6727 0.2972 0.4843 0.020 Uiso 1 1 calc R
C7D C 0.75652(15) 0.25090(15) 0.40999(9) 0.0158(4) Uani 1 1 d .
C8D C 0.74857(16) 0.20888(15) 0.34252(9) 0.0170(4) Uani 1 1 d .
H8D H 0.8099 0.1986 0.3241 0.020 Uiso 1 1 calc R
C9D C 0.47507(17) 0.28016(18) 0.49174(10) 0.0230(5) Uani 1 1 d .
H9DA H 0.4035 0.2825 0.5010 0.035 Uiso 1 1 calc GR
H9DB H 0.5173 0.3484 0.5089 0.035 Uiso 1 1 calc GR
H9DC H 0.5068 0.2278 0.5128 0.035 Uiso 1 1 calc GR
C10D C 0.94395(16) 0.23949(18) 0.43050(11) 0.0258(5) Uani 1 1 d .
H10M H 0.9616 0.2743 0.3953 0.039 Uiso 1 1 calc GR
H10N H 0.9287 0.1643 0.4140 0.039 Uiso 1 1 calc GR
H10O H 1.0035 0.2546 0.4669 0.039 Uiso 1 1 calc GR
B1D B 0.69921(19) 0.08105(18) 0.19393(11) 0.0190(5) Uani 1 1 d .
B2D B 0.8382(2) 0.0671(2) 0.20788(13) 0.0281(6) Uani 1 1 d .
H2DA H 0.8851 0.0912 0.2587 0.034 Uiso 1 1 calc R
B3D B 0.7404(2) -0.04747(19) 0.18349(12) 0.0243(5) Uani 1 1 d .
H3D H 0.7232 -0.1004 0.2181 0.029 Uiso 1 1 calc R
B4D B 0.6385(2) -0.02108(19) 0.12323(12) 0.0248(5) Uani 1 1 d .
H4DA H 0.5539 -0.0549 0.1185 0.030 Uiso 1 1 calc R
B5D B 0.6943(2) -0.0025(2) 0.05205(13) 0.0355(7) Uani 1 1 d .
H5D H 0.6450 -0.0244 0.0019 0.043 Uiso 1 1 calc R
B6D B 0.7933(3) 0.1108(2) 0.07397(16) 0.0431(8) Uani 1 1 d .
H6DA H 0.8090 0.1628 0.0386 0.052 Uiso 1 1 calc R
B7D B 0.8951(2) 0.0866(2) 0.13550(15) 0.0360(7) Uani 1 1 d .
H7D H 0.9787 0.1237 0.1403 0.043 Uiso 1 1 calc R
B8D B 0.8612(2) -0.04388(19) 0.14982(12) 0.0227(5) Uani 1 1 d .
H8DA H 0.9226 -0.0935 0.1633 0.027 Uiso 1 1 calc R
B9D B 0.7380(2) -0.0976(2) 0.09715(13) 0.0278(6) Uani 1 1 d .
H9D H 0.7192 -0.1830 0.0757 0.033 Uiso 1 1 calc R
B10D B 0.8337(2) -0.0157(2) 0.06763(13) 0.0319(6) Uani 1 1 d .
H10P H 0.8772 -0.0469 0.0279 0.038 Uiso 1 1 calc R

loop_
_atom_site_aniso_label
_atom_site_aniso_U_11
_atom_site_aniso_U_22
_atom_site_aniso_U_33
_atom_site_aniso_U_23
_atom_site_aniso_U_13
_atom_site_aniso_U_12
O1A 0.0172(7) 0.0321(8) 0.0181(7) -0.0049(6) -0.0016(6) 0.0083(6)
O2A 0.0183(7) 0.0272(8) 0.0176(7) 0.0010(6) 0.0035(6) 0.0117(6)
N1A 0.0194(9) 0.0221(9) 0.0176(8) -0.0026(7) 0.0019(7) 0.0045(7)
C1A 0.0226(11) 0.0132(9) 0.0193(10) 0.0009(8) 0.0044(8) 0.0025(8)
C2A 0.0308(12) 0.0168(10) 0.0172(10) 0.0047(8) 0.0056(9) 0.0080(9)
C3A 0.0206(10) 0.0114(9) 0.0153(9) 0.0021(7) 0.0033(8) 0.0043(8)
C4A 0.0175(10) 0.0162(10) 0.0189(10) 0.0012(8) 0.0047(8) 0.0046(8)
C5A 0.0164(10) 0.0162(10) 0.0195(10) 0.0008(8) 0.0003(8) 0.0028(8)
C6A 0.0221(11) 0.0170(10) 0.0133(9) -0.0017(8) 0.0024(8) 0.0058(8)
C7A 0.0187(10) 0.0120(9) 0.0206(10) 0.0032(8) 0.0052(8) 0.0066(8)
C8A 0.0195(10) 0.0156(9) 0.0159(10) 0.0032(8) 0.0001(8) 0.0066(8)
C9A 0.0139(10) 0.0386(13) 0.0264(12) -0.0047(10) 0.0004(9) 0.0077(9)
C10A 0.0218(11) 0.0292(12) 0.0166(10) -0.0017(9) 0.0042(9) 0.0072(9)
B1A 0.0203(12) 0.0183(11) 0.0131(11) 0.0015(9) 0.0017(9) 0.0032(9)
B2A 0.0202(12) 0.0157(11) 0.0170(11) 0.0024(9) 0.0046(9) 0.0040(9)
B3A 0.0224(12) 0.0148(11) 0.0186(11) -0.0009(9) 0.0028(10) 0.0012(9)
B4A 0.0263(13) 0.0219(12) 0.0142(11) -0.0016(9) 0.0001(10) 0.0042(10)
B5A 0.0367(15) 0.0218(12) 0.0171(12) 0.0024(10) 0.0070(11) 0.0089(11)
B6A 0.0335(14) 0.0200(12) 0.0236(13) 0.0062(10) 0.0124(11) 0.0040(10)
B7A 0.0221(12) 0.0163(11) 0.0230(12) 0.0039(9) 0.0079(10) 0.0049(9)
B8A 0.0262(13) 0.0142(11) 0.0194(11) 0.0019(9) 0.0084(10) 0.0050(9)
B9A 0.0292(13) 0.0180(11) 0.0186(12) -0.0010(9) 0.0043(10) 0.0037(10)
B10A 0.0323(14) 0.0164(11) 0.0205(12) 0.0030(9) 0.0114(10) 0.0052(10)
O1B 0.0235(8) 0.0115(7) 0.0258(8) 0.0047(6) 0.0010(6) 0.0033(6)
O2B 0.0152(7) 0.0244(8) 0.0214(7) 0.0042(6) -0.0011(6) 0.0041(6)
N1B 0.0152(8) 0.0121(8) 0.0285(9) 0.0072(7) 0.0049(7) 0.0047(7)
C1B 0.0167(10) 0.0129(9) 0.0156(9) 0.0040(7) 0.0035(8) 0.0027(8)
C2B 0.0162(10) 0.0148(9) 0.0140(9) 0.0029(7) 0.0033(8) 0.0022(8)
C3B 0.0136(9) 0.0152(9) 0.0151(9) 0.0022(7) 0.0057(8) 0.0032(7)
C4B 0.0183(10) 0.0161(9) 0.0150(9) 0.0044(8) 0.0051(8) 0.0070(8)
C5B 0.0138(10) 0.0233(10) 0.0105(9) 0.0026(8) 0.0027(7) 0.0052(8)
C6B 0.0190(10) 0.0164(10) 0.0137(9) -0.0011(8) 0.0032(8) -0.0016(8)
C7B 0.0197(10) 0.0144(9) 0.0122(9) 0.0024(7) 0.0051(8) 0.0056(8)
C8B 0.0137(9) 0.0162(9) 0.0154(9) 0.0031(8) 0.0032(8) 0.0045(8)
C9B 0.0186(11) 0.0326(12) 0.0242(11) 0.0109(9) 0.0023(9) 0.0097(9)
C10B 0.0362(13) 0.0134(10) 0.0361(13) 0.0040(9) -0.0032(11) -0.0010(9)
B1B 0.0162(11) 0.0112(10) 0.0172(11) 0.0029(8) 0.0034(9) 0.0023(8)
B2B 0.0164(11) 0.0125(10) 0.0151(11) 0.0011(8) 0.0028(9) 0.0053(8)
B3B 0.0161(11) 0.0138(10) 0.0158(11) 0.0038(8) 0.0019(9) 0.0032(9)
B4B 0.0173(11) 0.0154(10) 0.0132(10) 0.0016(8) 0.0018(9) 0.0036(9)
B5B 0.0174(11) 0.0139(10) 0.0157(11) 0.0017(9) 0.0013(9) 0.0021(9)
B6B 0.0172(11) 0.0180(11) 0.0156(11) 0.0020(9) 0.0042(9) 0.0052(9)
B7B 0.0158(11) 0.0182(11) 0.0168(11) 0.0050(9) 0.0034(9) 0.0031(9)
B8B 0.0166(11) 0.0168(11) 0.0164(11) 0.0021(9) 0.0022(9) 0.0000(9)
B9B 0.0169(11) 0.0157(10) 0.0152(11) 0.0038(9) 0.0007(9) 0.0026(9)
B10B 0.0152(11) 0.0196(11) 0.0173(11) 0.0044(9) 0.0024(9) 0.0030(9)
O1C 0.0137(7) 0.0250(8) 0.0226(7) 0.0039(6) -0.0020(6) 0.0064(6)
O2C 0.0194(7) 0.0128(7) 0.0312(8) 0.0066(6) 0.0032(6) 0.0034(6)
N1C 0.0145(8) 0.0117(8) 0.0288(9) 0.0038(7) 0.0054(7) 0.0045(6)
C1C 0.0151(10) 0.0139(9) 0.0140(9) 0.0032(7) 0.0024(8) 0.0015(7)
C2C 0.0168(10) 0.0147(9) 0.0130(9) 0.0021(7) 0.0033(8) 0.0034(8)
C3C 0.0157(10) 0.0160(9) 0.0129(9) 0.0018(7) 0.0058(8) 0.0043(8)
C4C 0.0121(9) 0.0182(10) 0.0170(10) 0.0036(8) 0.0032(8) 0.0059(8)
C5C 0.0190(10) 0.0140(9) 0.0140(9) 0.0024(7) 0.0043(8) 0.0071(8)
C6C 0.0159(10) 0.0161(9) 0.0154(9) -0.0013(8) 0.0025(8) -0.0004(8)
C7C 0.0140(10) 0.0230(10) 0.0101(9) 0.0007(8) 0.0029(8) 0.0064(8)
C8C 0.0174(10) 0.0170(10) 0.0158(10) 0.0041(8) 0.0052(8) 0.0079(8)
C9C 0.0248(12) 0.0173(10) 0.0327(12) 0.0062(9) 0.0041(10) 0.0002(9)
C10C 0.0185(11) 0.0324(12) 0.0233(11) 0.0127(9) 0.0040(9) 0.0131(9)
B1C 0.0151(11) 0.0107(10) 0.0165(11) 0.0008(8) 0.0030(9) 0.0019(8)
B2C 0.0158(11) 0.0145(10) 0.0156(11) 0.0006(9) 0.0014(9) 0.0042(9)
B3C 0.0160(11) 0.0156(11) 0.0135(10) 0.0014(8) 0.0026(9) 0.0031(9)
B4C 0.0176(11) 0.0136(10) 0.0158(11) 0.0030(8) 0.0024(9) 0.0030(9)
B5C 0.0153(11) 0.0162(11) 0.0159(11) 0.0017(9) -0.0006(9) 0.0027(9)
B6C 0.0160(11) 0.0156(11) 0.0172(11) 0.0011(9) 0.0010(9) 0.0053(9)
B7C 0.0154(11) 0.0173(11) 0.0174(11) 0.0031(9) 0.0050(9) 0.0044(9)
B8C 0.0138(11) 0.0176(11) 0.0190(11) 0.0042(9) 0.0039(9) 0.0015(9)
B9C 0.0154(11) 0.0135(10) 0.0198(11) 0.0013(9) -0.0005(9) -0.0001(9)
B10C 0.0138(11) 0.0177(11) 0.0181(11) 0.0039(9) 0.0012(9) 0.0021(9)
O1D 0.0165(7) 0.0321(8) 0.0167(7) -0.0010(6) 0.0030(6) 0.0097(6)
O2D 0.0136(7) 0.0276(8) 0.0197(7) -0.0032(6) 0.0010(6) 0.0038(6)
N00C 0.0265(10) 0.0242(9) 0.0149(8) 0.0015(7) 0.0020(7) 0.0138(8)
C1D 0.0311(13) 0.0160(11) 0.0563(16) 0.0027(10) 0.0232(12) 0.0035(9)
C2D 0.0360(13) 0.0299(12) 0.0224(11) 0.0099(9) 0.0113(10) 0.0178(10)
C3D 0.0218(10) 0.0116(9) 0.0167(10) 0.0023(8) 0.0045(8) 0.0065(8)
C4D 0.0161(10) 0.0175(10) 0.0167(10) 0.0024(8) -0.0005(8) 0.0065(8)
C5D 0.0165(10) 0.0145(9) 0.0198(10) 0.0036(8) 0.0050(8) 0.0076(8)
C6D 0.0186(10) 0.0172(10) 0.0136(9) 0.0009(8) 0.0014(8) 0.0051(8)
C7D 0.0163(10) 0.0128(9) 0.0180(10) 0.0031(8) 0.0012(8) 0.0028(8)
C8D 0.0169(10) 0.0153(9) 0.0195(10) 0.0018(8) 0.0059(8) 0.0046(8)
C9D 0.0199(11) 0.0329(12) 0.0167(10) 0.0013(9) 0.0042(9) 0.0093(9)
C10D 0.0143(10) 0.0376(13) 0.0237(11) 0.0007(10) 0.0023(9) 0.0063(9)
B1D 0.0224(12) 0.0193(11) 0.0151(11) 0.0017(9) 0.0014(9) 0.0063(9)
B2D 0.0194(13) 0.0346(14) 0.0249(13) -0.0102(11) 0.0008(10) 0.0102(11)
B3D 0.0277(13) 0.0219(12) 0.0277(13) 0.0086(10) 0.0083(11) 0.0116(10)
B4D 0.0246(13) 0.0227(12) 0.0246(13) -0.0034(10) 0.0031(11) 0.0075(10)
B5D 0.0440(17) 0.0473(17) 0.0185(13) 0.0010(12) 0.0065(12) 0.0274(14)
B6D 0.058(2) 0.0436(18) 0.0487(18) 0.0304(15) 0.0375(16) 0.0268(16)
B7D 0.0278(15) 0.0269(14) 0.0547(18) -0.0018(13) 0.0226(13) 0.0046(11)
B8D 0.0225(13) 0.0263(13) 0.0199(12) -0.0001(10) 0.0057(10) 0.0104(10)
B9D 0.0293(14) 0.0209(12) 0.0306(14) -0.0048(10) 0.0032(11) 0.0109(11)
B10D 0.0394(16) 0.0383(15) 0.0260(14) 0.0094(12) 0.0161(12) 0.0214(13)

loop_
_atom_type_symbol
_atom_type_description
_atom_type_scat_dispersion_real
_atom_type_scat_dispersion_imag
_atom_type_scat_source
C C 0.0033 0.0016 'International Tables Vol C Tables 4.2.6.8 and 6.1.1.4'
H H 0.0000 0.0000 'International Tables Vol C Tables 4.2.6.8 and 6.1.1.4'
B B 0.0013 0.0007 'International Tables Vol C Tables 4.2.6.8 and 6.1.1.4'
N N 0.0061 0.0033 'International Tables Vol C Tables 4.2.6.8 and 6.1.1.4'
O O 0.0106 0.0060 'International Tables Vol C Tables 4.2.6.8 and 6.1.1.4'

loop_
_geom_angle_atom_site_label_1
_geom_angle_atom_site_label_2
_geom_angle_atom_site_label_3
_geom_angle
C5A O1A C9A 117.08(15)
C7A O2A C10A 116.72(15)
C3A N1A H1A 106.7
C3A N1A B1A 130.89(17)
B1A N1A H1A 106.7
C2A C1A H1AA 120.4
C2A C1A B1A 63.72(13)
C2A C1A B2A 111.73(16)
C2A C1A B6A 61.63(13)
C2A C1A B7A 111.24(15)
B1A C1A H1AA 115.7
B2A C1A H1AA 118.5
B2A C1A B1A 62.02(12)
B2A C1A B6A 115.46(15)
B6A C1A H1AA 116.5
B6A C1A B1A 117.61(16)
B7A C1A H1AA 118.4
B7A C1A B1A 115.82(15)
B7A C1A B2A 63.33(13)
B7A C1A B6A 62.52(13)
C1A C2A H2A 120.1
C1A C2A B1A 62.64(12)
C1A C2A B4A 111.61(16)
C1A C2A B5A 112.80(16)
C1A C2A B6A 62.97(13)
B1A C2A H2A 116.3
B4A C2A H2A 118.4
B4A C2A B1A 61.81(13)
B4A C2A B6A 116.49(16)
B5A C2A H2A 117.4
B5A C2A B1A 116.17(16)
B5A C2A B4A 63.92(14)
B5A C2A B6A 63.02(14)
B6A C2A H2A 115.5
B6A C2A B1A 117.82(16)
C4A C3A N1A 121.59(17)
C8A C3A N1A 118.84(17)
C8A C3A C4A 119.57(17)
C3A C4A H4A 120.2
C5A C4A C3A 119.53(18)
C5A C4A H4A 120.2
O1A C5A C4A 123.49(18)
O1A C5A C6A 114.78(17)
C4A C5A C6A 121.73(18)
C5A C6A H6A 121.0
C7A C6A C5A 117.95(17)
C7A C6A H6A 121.0
O2A C7A C6A 122.90(17)
O2A C7A C8A 115.21(17)
C6A C7A C8A 121.88(18)
C3A C8A H8A 120.3
C7A C8A C3A 119.34(18)
C7A C8A H8A 120.3
O1A C9A H9AA 109.5
O1A C9A H9AB 109.5
O1A C9A H9AC 109.5
H9AA C9A H9AB 109.5
H9AA C9A H9AC 109.5
H9AB C9A H9AC 109.5
O2A C10A H10A 109.5
O2A C10A H10B 109.5
O2A C10A H10C 109.5
H10A C10A H10B 109.5
H10A C10A H10C 109.5
H10B C10A H10C 109.5
N1A B1A C1A 122.51(17)
N1A B1A C2A 116.84(17)
N1A B1A B2A 131.66(17)
N1A B1A B3A 132.72(19)
N1A B1A B4A 119.81(17)
C1A B1A C2A 53.64(12)
C1A B1A B2A 57.34(12)
C1A B1A B3A 101.94(15)
C1A B1A B4A 100.27(15)
C2A B1A B2A 100.07(15)
C2A B1A B4A 56.73(12)
B3A B1A C2A 101.50(15)
B3A B1A B2A 59.51(12)
B3A B1A B4A 60.01(13)
B4A B1A B2A 106.02(15)
C1A B2A B1A 60.63(12)
C1A B2A H2AA 125.0
C1A B2A B3A 104.73(16)
C1A B2A B7A 58.16(12)
C1A B2A B8A 103.72(15)
B1A B2A H2AA 119.7
B3A B2A B1A 59.96(13)
B3A B2A H2AA 122.4
B3A B2A B7A 108.48(16)
B3A B2A B8A 60.26(13)
B7A B2A B1A 110.33(16)
B7A B2A H2AA 120.9
B8A B2A B1A 109.13(16)
B8A B2A H2AA 122.6
B8A B2A B7A 59.84(13)
B1A B3A H3A 120.3
B1A B3A B4A 60.26(12)
B1A B3A B8A 109.39(16)
B1A B3A B9A 109.50(16)
B2A B3A B1A 60.53(12)
B2A B3A H3A 122.2
B2A B3A B4A 107.00(16)
B2A B3A B8A 60.00(13)
B2A B3A B9A 107.52(17)
B4A B3A H3A 122.5
B4A B3A B9A 60.00(13)
B8A B3A H3A 121.8
B8A B3A B4A 107.09(17)
B8A B3A B9A 59.48(13)
B9A B3A H3A 121.5
C2A B4A B1A 61.47(12)
C2A B4A B3A 104.81(16)
C2A B4A H4AA 125.0
C2A B4A B5A 57.61(13)
C2A B4A B9A 103.49(17)
B1A B4A H4AA 119.3
B1A B4A B5A 110.61(17)
B3A B4A B1A 59.74(12)
B3A B4A H4AA 122.6
B3A B4A B5A 108.28(17)
B3A B4A B9A 60.15(13)
B5A B4A H4AA 121.1
B9A B4A B1A 109.19(16)
B9A B4A H4AA 122.7
B9A B4A B5A 59.90(13)
C2A B5A B4A 58.46(13)
C2A B5A H5A 125.1
C2A B5A B6A 59.34(13)
C2A B5A B9A 104.22(16)
C2A B5A B10A 104.24(17)
B4A B5A H5A 121.1
B6A B5A B4A 108.93(16)
B6A B5A H5A 120.9
B6A B5A B9A 108.43(17)
B6A B5A B10A 59.66(14)
B9A B5A B4A 60.02(14)
B9A B5A H5A 122.4
B10A B5A B4A 108.23(17)
B10A B5A H5A 122.6
B10A B5A B9A 60.27(14)
C1A B6A B5A 102.48(17)
C1A B6A H6AA 126.1
C1A B6A B7A 57.83(12)
C1A B6A B10A 103.59(16)
C2A B6A C1A 55.40(12)
C2A B6A B5A 57.64(13)
C2A B6A H6AA 126.2
C2A B6A B7A 102.51(16)
C2A B6A B10A 103.55(17)
B5A B6A H6AA 122.6
B5A B6A B7A 107.60(17)
B7A B6A H6AA 122.6
B10A B6A B5A 60.42(14)
B10A B6A H6AA 122.9
B10A B6A B7A 60.22(13)
C1A B7A B2A 58.51(12)
C1A B7A B6A 59.66(13)
C1A B7A H7A 125.0
C1A B7A B8A 103.92(16)
C1A B7A B10A 104.45(16)
B2A B7A H7A 121.1
B6A B7A B2A 109.11(16)
B6A B7A H7A 120.8
B8A B7A B2A 59.75(13)
B8A B7A B6A 108.04(17)
B8A B7A H7A 122.8
B8A B7A B10A 60.13(13)
B10A B7A B2A 108.19(17)
B10A B7A B6A 59.54(13)
B10A B7A H7A 122.6
B2A B8A B3A 59.74(12)
B2A B8A B7A 60.41(13)
B2A B8A H8AA 121.7
B2A B8A B10A 108.64(16)
B3A B8A H8AA 121.2
B3A B8A B10A 109.25(17)
B7A B8A B3A 108.53(15)
B7A B8A H8AA 121.5
B7A B8A B10A 60.03(13)
B9A B8A B2A 108.14(16)
B9A B8A B3A 60.51(13)
B9A B8A B7A 108.35(16)
B9A B8A H8AA 121.4
B9A B8A B10A 60.52(14)
B10A B8A H8AA 121.0
B3A B9A H9A 121.4
B3A B9A B10A 108.48(16)
B4A B9A B3A 59.85(13)
B4A B9A H9A 122.0
B4A B9A B10A 107.90(16)
B5A B9A B3A 108.18(16)
B5A B9A B4A 60.08(13)
B5A B9A H9A 121.8
B5A B9A B10A 59.79(14)
B8A B9A B3A 60.01(13)
B8A B9A B4A 107.39(16)
B8A B9A B5A 107.54(17)
B8A B9A H9A 122.1
B8A B9A B10A 60.06(13)
B10A B9A H9A 121.6
B5A B10A B8A 107.14(17)
B5A B10A B9A 59.94(14)
B5A B10A H10D 122.3
B6A B10A B5A 59.92(14)
B6A B10A B7A 60.24(13)
B6A B10A B8A 108.37(16)
B6A B10A B9A 108.38(17)
B6A B10A H10D 121.2
B7A B10A B5A 107.22(16)
B7A B10A B8A 59.84(13)
B7A B10A B9A 107.32(16)
B7A B10A H10D 122.1
B8A B10A B9A 59.41(13)
B8A B10A H10D 122.0
B9A B10A H10D 121.9
C7B O1B C10B 117.23(16)
C5B O2B C9B 117.28(16)
C3B N1B H1B 108.8
C3B N1B B1B 125.84(16)
B1B N1B H1B 108.4
C2B C1B H1BA 120.8
C2B C1B B1B 63.02(12)
C2B C1B B4B 112.29(15)
C2B C1B B7B 111.50(15)
C2B C1B B8B 61.07(12)
B1B C1B H1BA 115.4
B1B C1B B8B 116.84(15)
B4B C1B H1BA 117.9
B4B C1B B1B 63.53(12)
B4B C1B B7B 62.92(12)
B4B C1B B8B 115.58(15)
B7B C1B H1BA 118.0
B7B C1B B1B 116.68(15)
B7B C1B B8B 63.13(12)
B8B C1B H1BA 116.9
C1B C2B H2B 121.5
C1B C2B B1B 60.96(11)
C1B C2B B3B 111.33(14)
C1B C2B B8B 62.02(12)
C1B C2B B9B 111.72(15)
B1B C2B H2B 116.6
B3B C2B H2B 117.5
B3B C2B B1B 63.46(12)
B3B C2B B8B 116.27(15)
B3B C2B B9B 63.93(12)
B8B C2B H2B 116.6
B8B C2B B1B 115.87(15)
B9B C2B H2B 117.4
B9B C2B B1B 116.72(14)
B9B C2B B8B 62.90(12)
N1B C3B C4B 118.50(17)
C8B C3B N1B 121.53(17)
C8B C3B C4B 119.97(17)
C3B C4B H4B 120.4
C5B C4B C3B 119.26(17)
C5B C4B H4B 120.4
O2B C5B C4B 123.78(17)
O2B C5B C6B 114.60(17)
C4B C5B C6B 121.62(18)
C5B C6B H6B 121.0
C7B C6B C5B 117.96(18)
C7B C6B H6B 121.0
O1B C7B C6B 124.19(17)
O1B C7B C8B 114.06(17)
C6B C7B C8B 121.74(17)
C3B C8B C7B 119.37(18)
C3B C8B H8B 120.3
C7B C8B H8B 120.3
O2B C9B H9BA 109.5
O2B C9B H9BB 109.5
O2B C9B H9BC 109.5
H9BA C9B H9BB 109.5
H9BA C9B H9BC 109.5
H9BB C9B H9BC 109.5
O1B C10B H10E 109.5
O1B C10B H10F 109.5
O1B C10B H10G 109.5
H10E C10B H10F 109.5
H10E C10B H10G 109.5
H10F C10B H10G 109.5
N1B B1B C1B 117.62(16)
N1B B1B C2B 119.58(16)
N1B B1B B2B 133.31(17)
N1B B1B B3B 127.01(17)
N1B B1B B4B 124.09(17)
C1B B1B C2B 56.02(11)
C1B B1B B2B 102.45(15)
C1B B1B B3B 101.65(15)
C1B B1B B4B 57.42(11)
C2B B1B B2B 101.93(14)
C2B B1B B3B 56.29(11)
C2B B1B B4B 102.03(15)
B2B B1B B3B 59.94(12)
B2B B1B B4B 59.47(12)
B4B B1B B3B 106.37(15)
B1B B2B H2BA 120.2
B1B B2B B3B 60.98(12)
B1B B2B B5B 109.11(15)
B1B B2B B6B 109.17(15)
B3B B2B H2BA 121.7
B3B B2B B6B 107.48(15)
B4B B2B B1B 60.92(12)
B4B B2B H2BA 121.9
B4B B2B B3B 108.29(15)
B4B B2B B5B 107.26(15)
B4B B2B B6B 59.55(12)
B5B B2B H2BA 122.1
B5B B2B B3B 59.59(12)
B5B B2B B6B 59.55(12)
B6B B2B H2BA 122.0
C2B B3B B1B 60.25(11)
C2B B3B B2B 104.27(14)
C2B B3B H3B 124.9
C2B B3B B5B 103.82(15)
C2B B3B B9B 58.47(12)
B1B B3B H3B 120.6
B2B B3B B1B 59.08(12)
B2B B3B H3B 122.9
B5B B3B B1B 108.05(15)
B5B B3B B2B 60.18(12)
B5B B3B H3B 122.8
B5B B3B B9B 59.63(12)
B9B B3B B1B 109.60(15)
B9B B3B B2B 108.02(15)
B9B B3B H3B 121.1
C1B B4B B1B 59.04(11)
C1B B4B B2B 103.78(15)
C1B B4B H4BA 125.4
C1B B4B B6B 104.40(15)
C1B B4B B7B 58.88(12)
B1B B4B H4BA 120.6
B2B B4B B1B 59.61(12)
B2B B4B H4BA 122.5
B2B B4B B7B 108.80(15)
B6B B4B B1B 109.15(15)
B6B B4B B2B 60.83(12)
B6B B4B H4BA 121.9
B6B B4B B7B 60.14(12)
B7B B4B B1B 109.54(15)
B7B B4B H4BA 120.6
B2B B5B H5B 121.3
B2B B5B B10B 108.57(15)
B3B B5B B2B 60.23(12)
B3B B5B H5B 121.3
B3B B5B B6B 108.61(15)
B3B B5B B10B 108.42(15)
B6B B5B B2B 60.33(12)
B6B B5B H5B 121.4
B6B B5B B10B 60.24(12)
B9B B5B B2B 108.72(15)
B9B B5B B3B 60.47(12)
B9B B5B H5B 121.4
B9B B5B B6B 108.42(15)
B9B B5B B10B 59.88(12)
B10B B5B H5B 121.6
B2B B6B H6BA 121.7
B2B B6B B10B 108.49(15)
B4B B6B B2B 59.62(12)
B4B B6B B5B 107.77(15)
B4B B6B H6BA 121.9
B4B B6B B7B 59.99(12)
B4B B6B B10B 108.17(15)
B5B B6B B2B 60.12(12)
B5B B6B H6BA 121.7
B5B B6B B10B 60.35(12)
B7B B6B B2B 107.72(15)
B7B B6B B5B 107.92(15)
B7B B6B H6BA 121.9
B7B B6B B10B 59.95(12)
B10B B6B H6BA 121.3
C1B B7B B4B 58.20(12)
C1B B7B B6B 103.69(15)
C1B B7B H7B 125.4
C1B B7B B8B 58.90(12)
C1B B7B B10B 104.24(15)
B4B B7B B6B 59.87(12)
B4B B7B H7B 121.3
B4B B7B B8B 108.18(15)
B4B B7B B10B 108.56(16)
B6B B7B H7B 122.6
B6B B7B B8B 107.80(15)
B6B B7B B10B 60.55(12)
B8B B7B H7B 121.5
B10B B7B H7B 122.2
B10B B7B B8B 59.51(12)
C1B B8B B7B 57.97(12)
C1B B8B H8BA 125.2
C1B B8B B9B 104.04(15)
C1B B8B B10B 103.88(15)
C2B B8B C1B 56.91(11)
C2B B8B B7B 104.05(15)
C2B B8B H8BA 124.9
C2B B8B B9B 58.31(12)
C2B B8B B10B 104.34(15)
B7B B8B H8BA 122.4
B9B B8B B7B 107.91(15)
B9B B8B H8BA 122.2
B10B B8B B7B 59.97(12)
B10B B8B H8BA 123.1
B10B B8B B9B 60.23(12)
C2B B9B B3B 57.61(12)
C2B B9B B5B 103.37(15)
C2B B9B B8B 58.78(12)
C2B B9B H9B 125.7
C2B B9B B10B 104.41(15)
B3B B9B H9B 121.7
B5B B9B B3B 59.90(12)
B5B B9B B8B 107.94(15)
B5B B9B H9B 122.6
B5B B9B B10B 60.68(12)
B8B B9B B3B 107.62(15)
B8B B9B H9B 121.5
B8B B9B B10B 59.86(12)
B10B B9B B3B 108.60(15)
B10B B9B H9B 121.9
B5B B10B H10H 122.7
B6B B10B B5B 59.41(12)
B6B B10B H10H 122.1
B7B B10B B5B 106.82(15)
B7B B10B B6B 59.50(12)
B7B B10B H10H 121.8
B8B B10B B5B 107.00(15)
B8B B10B B6B 107.77(15)
B8B B10B B7B 60.52(12)
B8B B10B B9B 59.91(12)
B8B B10B H10H 121.7
B9B B10B B5B 59.44(12)
B9B B10B B6B 107.41(16)
B9B B10B B7B 108.09(15)
B9B B10B H10H 121.8
C7C O1C C10C 117.24(16)
C5C O2C C9C 117.71(15)
C3C N1C H1C 115.5
C3C N1C B1C 129.05(16)
B1C N1C H1C 115.5
C2C C1C H1CA 120.5
C2C C1C B1C 63.27(12)
C2C C1C B3C 112.36(15)
C2C C1C B8C 111.53(15)
C2C C1C B9C 61.42(12)
B1C C1C H1CA 115.1
B3C C1C H1CA 118.2
B3C C1C B1C 63.63(12)
B3C C1C B8C 62.43(12)
B3C C1C B9C 115.12(15)
B8C C1C H1CA 118.3
B8C C1C B1C 116.49(15)
B8C C1C B9C 62.92(12)
B9C C1C H1CA 116.8
B9C C1C B1C 117.30(15)
C1C C2C H2C 121.4
C1C C2C B1C 61.11(11)
C1C C2C B4C 111.34(14)
C1C C2C B5C 111.78(15)
C1C C2C B9C 61.91(12)
B1C C2C H2C 116.5
B4C C2C H2C 117.5
B4C C2C B1C 63.31(12)
B4C C2C B5C 64.16(12)
B4C C2C B9C 116.24(15)
B5C C2C H2C 117.2
B5C C2C B1C 116.89(14)
B5C C2C B9C 62.84(12)
B9C C2C H2C 116.7
B9C C2C B1C 115.86(15)
N1C C3C C4C 122.13(17)
N1C C3C C8C 118.15(17)
C4C C3C C8C 119.72(18)
C3C C4C H4C 120.5
C5C C4C C3C 119.07(17)
C5C C4C H4C 120.5
O2C C5C C4C 114.57(16)
C6C C5C O2C 123.26(17)
C6C C5C C4C 122.16(17)
C5C C6C H6C 121.0
C5C C6C C7C 117.97(18)
C7C C6C H6C 121.0
O1C C7C C6C 114.62(17)
O1C C7C C8C 124.07(17)
C8C C7C C6C 121.30(17)
C3C C8C H8C 120.1
C7C C8C C3C 119.77(17)
C7C C8C H8C 120.1
O2C C9C H9CA 109.5
O2C C9C H9CB 109.5
O2C C9C H9CC 109.5
H9CA C9C H9CB 109.5
H9CA C9C H9CC 109.5
H9CB C9C H9CC 109.5
O1C C10C H10I 109.5
O1C C10C H10J 109.5
O1C C10C H10K 109.5
H10I C10C H10J 109.5
H10I C10C H10K 109.5
H10J C10C H10K 109.5
N1C B1C C1C 116.39(16)
N1C B1C C2C 120.30(16)
N1C B1C B2C 133.95(17)
N1C B1C B3C 122.72(17)
N1C B1C B4C 129.05(17)
C1C B1C C2C 55.62(11)
C1C B1C B2C 102.21(15)
C1C B1C B3C 57.23(11)
C1C B1C B4C 101.19(14)
C2C B1C B2C 101.57(14)
C2C B1C B3C 101.39(14)
C2C B1C B4C 56.13(11)
B2C B1C B3C 59.44(12)
B2C B1C B4C 59.84(12)
B3C B1C B4C 106.01(15)
B1C B2C H2CA 120.0
B1C B2C B4C 60.97(12)
B1C B2C B6C 109.35(15)
B1C B2C B7C 109.35(15)
B3C B2C B1C 61.04(12)
B3C B2C H2CA 122.1
B3C B2C B4C 108.11(15)
B3C B2C B6C 107.04(15)
B3C B2C B7C 59.40(12)
B4C B2C H2CA 121.8
B4C B2C B6C 59.72(12)
B4C B2C B7C 107.46(15)
B6C B2C H2CA 122.0
B7C B2C H2CA 122.0
B7C B2C B6C 59.48(12)
C1C B3C B1C 59.14(11)
C1C B3C B2C 103.72(15)
C1C B3C H3C 125.3
C1C B3C B7C 104.61(15)
C1C B3C B8C 59.20(12)
B1C B3C H3C 120.5
B2C B3C B1C 59.52(12)
B2C B3C H3C 122.7
B7C B3C B1C 109.23(15)
B7C B3C B2C 60.76(12)
B7C B3C H3C 121.9
B8C B3C B1C 110.03(15)
B8C B3C B2C 108.94(15)
B8C B3C H3C 120.3
B8C B3C B7C 60.26(12)
C2C B4C B1C 60.57(11)
C2C B4C B2C 104.42(15)
C2C B4C H4CA 124.9
C2C B4C B5C 58.31(12)
C2C B4C B6C 103.76(15)
B1C B4C H4CA 120.3
B2C B4C B1C 59.20(12)
B2C B4C H4CA 122.8
B2C B4C B5C 108.01(15)
B5C B4C B1C 109.83(15)
B5C B4C H4CA 121.1
B6C B4C B1C 108.34(15)
B6C B4C B2C 60.23(12)
B6C B4C H4CA 122.8
B6C B4C B5C 59.57(12)
C2C B5C B4C 57.53(11)
C2C B5C H5C 125.6
C2C B5C B6C 103.44(15)
C2C B5C B9C 59.04(12)
C2C B5C B10C 104.43(15)
B4C B5C H5C 121.7
B6C B5C B4C 59.93(12)
B6C B5C H5C 122.6
B6C B5C B9C 107.80(15)
B6C B5C B10C 60.56(12)
B9C B5C B4C 107.65(15)
B9C B5C H5C 121.5
B9C B5C B10C 59.66(12)
B10C B5C B4C 108.42(15)
B10C B5C H5C 122.0
B2C B6C H6CA 121.4
B2C B6C B10C 108.43(15)
B4C B6C B2C 60.04(12)
B4C B6C H6CA 121.5
B4C B6C B10C 108.29(15)
B5C B6C B2C 108.59(15)
B5C B6C B4C 60.50(12)
B5C B6C H6CA 121.4
B5C B6C B7C 108.28(15)
B5C B6C B10C 59.82(12)
B7C B6C B2C 60.25(12)
B7C B6C B4C 108.34(15)
B7C B6C H6CA 121.5
B7C B6C B10C 60.19(12)
B10C B6C H6CA 121.6
B2C B7C H7C 121.6
B3C B7C B2C 59.84(12)
B3C B7C B6C 108.02(15)
B3C B7C H7C 121.9
B3C B7C B8C 59.74(12)
B3C B7C B10C 108.04(15)
B6C B7C B2C 60.27(12)
B6C B7C H7C 121.5
B6C B7C B10C 60.33(12)
B8C B7C B2C 107.79(15)
B8C B7C B6C 108.08(15)
B8C B7C H7C 121.9
B8C B7C B10C 60.03(12)
B10C B7C B2C 108.55(15)
B10C B7C H7C 121.4
C1C B8C B3C 58.37(11)
C1C B8C B7C 103.79(15)
C1C B8C H8CA 125.4
C1C B8C B9C 58.87(12)
C1C B8C B10C 104.06(15)
B3C B8C B7C 60.01(12)
B3C B8C H8CA 121.1
B3C B8C B9C 108.40(15)
B3C B8C B10C 108.64(16)
B7C B8C H8CA 122.6
B7C B8C B9C 107.81(15)
B7C B8C B10C 60.51(12)
B9C B8C H8CA 121.5
B10C B8C H8CA 122.3
B10C B8C B9C 59.39(12)
C1C B9C B5C 103.86(15)
C1C B9C B8C 58.21(12)
C1C B9C H9C 125.2
C1C B9C B10C 104.11(15)
C2C B9C C1C 56.67(11)
C2C B9C B5C 58.11(12)
C2C B9C B8C 103.99(15)
C2C B9C H9C 125.1
C2C B9C B10C 104.19(15)
B5C B9C B8C 108.02(15)
B5C B9C H9C 122.3
B8C B9C H9C 122.2
B10C B9C B5C 60.27(12)
B10C B9C B8C 60.12(12)
B10C B9C H9C 123.0
B5C B10C B6C 59.62(12)
B5C B10C B7C 107.55(15)
B5C B10C B8C 108.17(15)
B5C B10C H10L 121.7
B6C B10C H10L 122.5
B7C B10C B6C 59.47(12)
B7C B10C H10L 122.1
B8C B10C B6C 106.94(15)
B8C B10C B7C 59.46(12)
B8C B10C H10L 121.9
B9C B10C B5C 60.07(12)
B9C B10C B6C 107.39(15)
B9C B10C B7C 107.85(15)
B9C B10C B8C 60.50(12)
B9C B10C H10L 121.6
C5D O1D C9D 117.83(15)
C7D O2D C10D 117.05(15)
C3D N00C H00C 106.0
C3D N00C B1D 132.36(17)
B1D N00C H00C 106.1
C2D C1D H1D 120.7
C2D C1D B1D 62.71(13)
C2D C1D B2D 111.18(17)
C2D C1D B6D 62.16(16)
C2D C1D B7D 111.84(19)
B1D C1D H1D 116.2
B2D C1D H1D 118.4
B2D C1D B1D 61.84(14)
B2D C1D B6D 115.93(17)
B6D C1D H1D 116.2
B6D C1D B1D 117.21(19)
B7D C1D H1D 117.7
B7D C1D B1D 116.20(18)
B7D C1D B2D 64.04(16)
B7D C1D B6D 62.65(17)
C1D C2D H2D 120.1
C1D C2D B1D 63.19(14)
C1D C2D B4D 112.11(17)
C1D C2D B5D 111.93(18)
C1D C2D B6D 62.30(17)
B1D C2D H2D 115.5
B4D C2D H2D 118.4
B4D C2D B1D 62.82(13)
B4D C2D B6D 115.33(17)
B5D C2D H2D 118.2
B5D C2D B1D 116.24(17)
B5D C2D B4D 62.96(15)
B5D C2D B6D 62.54(17)
B6D C2D H2D 116.4
B6D C2D B1D 117.75(18)
N00C C3D C8D 122.66(17)
C4D C3D N00C 117.53(17)
C4D C3D C8D 119.80(17)
C3D C4D H4D 120.0
C3D C4D C5D 119.99(18)
C5D C4D H4D 120.0
O1D C5D C4D 115.03(17)
O1D C5D C6D 123.82(17)
C6D C5D C4D 121.14(18)
C5D C6D H6D 120.9
C5D C6D C7D 118.14(17)
C7D C6D H6D 120.9
O2D C7D C6D 114.58(16)
O2D C7D C8D 123.49(17)
C8D C7D C6D 121.93(18)
C3D C8D H8D 120.5
C7D C8D C3D 118.96(18)
C7D C8D H8D 120.5
O1D C9D H9DA 109.5
O1D C9D H9DB 109.5
O1D C9D H9DC 109.5
H9DA C9D H9DB 109.5
H9DA C9D H9DC 109.5
H9DB C9D H9DC 109.5
O2D C10D H10M 109.5
O2D C10D H10N 109.5
O2D C10D H10O 109.5
H10M C10D H10N 109.5
H10M C10D H10O 109.5
H10N C10D H10O 109.5
N00C B1D C1D 121.37(18)
N00C B1D C2D 113.88(17)
N00C B1D B2D 133.18(18)
N00C B1D B3D 135.06(19)
N00C B1D B4D 119.18(18)
C1D B1D B2D 57.58(14)
C1D B1D B3D 101.58(16)
C1D B1D B4D 100.19(16)
C2D B1D C1D 54.10(13)
C2D B1D B2D 100.94(16)
C2D B1D B3D 101.18(15)
C2D B1D B4D 56.85(13)
B2D B1D B3D 59.54(14)
B2D B1D B4D 105.68(16)
B3D B1D B4D 59.02(13)
C1D B2D B1D 60.58(13)
C1D B2D H2DA 125.5
C1D B2D B3D 104.31(17)
C1D B2D B7D 57.35(15)
C1D B2D B8D 103.33(17)
B1D B2D H2DA 119.6
B1D B2D B7D 109.55(18)
B3D B2D B1D 60.24(13)
B3D B2D H2DA 122.7
B3D B2D B7D 107.56(18)
B3D B2D B8D 60.08(14)
B7D B2D H2DA 121.7
B8D B2D B1D 109.42(17)
B8D B2D H2DA 122.5
B8D B2D B7D 59.70(14)
B1D B3D H3D 120.2
B2D B3D B1D 60.23(14)
B2D B3D H3D 122.2
B2D B3D B8D 60.21(14)
B2D B3D B9D 107.43(18)
B4D B3D B1D 60.85(13)
B4D B3D B2D 107.64(18)
B4D B3D H3D 121.8
B4D B3D B8D 107.86(18)
B4D B3D B9D 60.24(14)
B8D B3D B1D 109.52(17)
B8D B3D H3D 121.5
B8D B3D B9D 59.39(14)
B9D B3D B1D 109.65(17)
B9D B3D H3D 121.7
C2D B4D B1D 60.33(13)
C2D B4D B3D 104.63(18)
C2D B4D H4DA 125.1
C2D B4D B5D 58.49(15)
C2D B4D B9D 103.49(18)
B1D B4D H4DA 119.6
B3D B4D B1D 60.14(13)
B3D B4D H4DA 122.4
B3D B4D B5D 108.45(18)
B3D B4D B9D 60.32(14)
B5D B4D B1D 110.41(19)
B5D B4D H4DA 120.9
B5D B4D B9D 59.46(15)
B9D B4D B1D 109.14(17)
B9D B4D H4DA 122.8
C2D B5D B4D 58.55(13)
C2D B5D H5D 125.0
C2D B5D B6D 59.45(15)
C2D B5D B9D 104.44(17)
C2D B5D B10D 104.2(2)
B4D B5D H5D 120.6
B4D B5D B6D 109.11(19)
B4D B5D B10D 108.64(18)
B6D B5D H5D 121.2
B6D B5D B10D 59.21(16)
B9D B5D B4D 60.64(15)
B9D B5D H5D 122.4
B9D B5D B6D 107.8(2)
B9D B5D B10D 59.97(15)
B10D B5D H5D 122.7
C1D B6D B5D 102.91(18)
C1D B6D H6DA 126.0
C1D B6D B7D 57.75(16)
C1D B6D B10D 103.90(19)
C2D B6D C1D 55.54(13)
C2D B6D B5D 58.02(15)
C2D B6D H6DA 125.8
C2D B6D B7D 102.63(19)
C2D B6D B10D 104.43(19)
B5D B6D H6DA 122.3
B5D B6D B7D 107.8(2)
B7D B6D H6DA 122.8
B10D B6D B5D 60.97(17)
B10D B6D H6DA 122.5
B10D B6D B7D 60.06(16)
C1D B7D B2D 58.62(14)
C1D B7D B6D 59.60(16)
C1D B7D H7D 124.7
C1D B7D B8D 104.26(18)
C1D B7D B10D 105.0(2)
B2D B7D H7D 121.2
B6D B7D B2D 108.98(19)
B6D B7D H7D 120.9
B6D B7D B8D 108.3(2)
B8D B7D B2D 59.64(14)
B8D B7D H7D 122.5
B10D B7D B2D 108.56(19)
B10D B7D B6D 59.62(17)
B10D B7D H7D 122.1
B10D B7D B8D 60.61(15)
B2D B8D B7D 60.66(15)
B2D B8D H8DA 121.5
B2D B8D B10D 108.28(18)
B3D B8D B2D 59.71(14)
B3D B8D B7D 108.04(17)
B3D B8D H8DA 121.4
B3D B8D B10D 108.49(17)
B7D B8D H8DA 122.1
B7D B8D B10D 59.23(16)
B9D B8D B2D 107.80(17)
B9D B8D B3D 60.35(14)
B9D B8D B7D 106.92(18)
B9D B8D H8DA 122.1
B9D B8D B10D 59.85(15)
B10D B8D H8DA 121.7
B3D B9D H9D 121.7
B4D B9D B3D 59.43(13)
B4D B9D H9D 122.1
B5D B9D B3D 108.09(17)
B5D B9D B4D 59.91(14)
B5D B9D B8D 109.1(2)
B5D B9D H9D 121.3
B5D B9D B10D 60.88(16)
B8D B9D B3D 60.25(14)
B8D B9D B4D 107.90(17)
B8D B9D H9D 121.2
B8D B9D B10D 60.83(15)
B10D B9D B3D 109.19(18)
B10D B9D B4D 108.78(18)
B10D B9D H9D 120.6
B5D B10D B8D 106.57(18)
B5D B10D H10P 122.8
B6D B10D B5D 59.82(17)
B6D B10D B7D 60.32(18)
B6D B10D B8D 108.46(19)
B6D B10D B9D 107.69(19)
B6D B10D H10P 121.3
B7D B10D B5D 107.08(18)
B7D B10D B8D 60.16(15)
B7D B10D B9D 107.25(18)
B7D B10D H10P 121.9
B8D B10D H10P 122.0
B9D B10D B5D 59.15(16)
B9D B10D B8D 59.33(14)
B9D B10D H10P 122.4

loop_
_geom_bond_atom_site_label_1
_geom_bond_atom_site_label_2
_geom_bond_distance
O1A C5A 1.369(2)
O1A C9A 1.427(2)
O2A C7A 1.380(2)
O2A C10A 1.440(2)
N1A H1A 0.8600
N1A C3A 1.404(2)
N1A B1A 1.448(3)
C1A H1AA 1.1000
C1A C2A 1.602(3)
C1A B1A 1.767(3)
C1A B2A 1.707(3)
C1A B6A 1.734(3)
C1A B7A 1.701(3)
C2A H2A 1.1000
C2A B1A 1.784(3)
C2A B4A 1.698(3)
C2A B5A 1.682(3)
C2A B6A 1.713(3)
C3A C4A 1.402(3)
C3A C8A 1.395(3)
C4A H4A 0.9300
C4A C5A 1.384(3)
C5A C6A 1.394(3)
C6A H6A 0.9300
C6A C7A 1.383(3)
C7A C8A 1.394(3)
C8A H8A 0.9300
C9A H9AA 0.9600
C9A H9AB 0.9600
C9A H9AC 0.9600
C10A H10A 0.9600
C10A H10B 0.9600
C10A H10C 0.9600
B1A B2A 1.791(3)
B1A B3A 1.780(3)
B1A B4A 1.790(3)
B2A H2AA 1.1000
B2A B3A 1.772(3)
B2A B7A 1.789(3)
B2A B8A 1.777(3)
B3A H3A 1.1000
B3A B4A 1.785(3)
B3A B8A 1.782(3)
B3A B9A 1.791(3)
B4A H4AA 1.1000
B4A B5A 1.789(4)
B4A B9A 1.788(3)
B5A H5A 1.1000
B5A B6A 1.775(4)
B5A B9A 1.786(3)
B5A B10A 1.784(4)
B6A H6AA 1.1000
B6A B7A 1.783(3)
B6A B10A 1.770(3)
B7A H7A 1.1000
B7A B8A 1.779(3)
B7A B10A 1.782(3)
B8A H8AA 1.1000
B8A B9A 1.772(3)
B8A B10A 1.784(3)
B9A H9A 1.1000
B9A B10A 1.792(4)
B10A H10D 1.1000
O1B C7B 1.379(2)
O1B C10B 1.434(2)
O2B C5B 1.367(2)
O2B C9B 1.432(2)
N1B H1B 0.8599
N1B C3B 1.404(2)
N1B B1B 1.449(3)
C1B H1BA 1.1000
C1B C2B 1.633(3)
C1B B1B 1.722(3)
C1B B4B 1.692(3)
C1B B7B 1.704(3)
C1B B8B 1.721(3)
C2B H2B 1.1000
C2B B1B 1.755(3)
C2B B3B 1.681(3)
C2B B8B 1.706(3)
C2B B9B 1.697(3)
C3B C4B 1.408(3)
C3B C8B 1.390(3)
C4B H4B 0.9300
C4B C5B 1.379(3)
C5B C6B 1.404(3)
C6B H6B 0.9300
C6B C7B 1.386(3)
C7B C8B 1.392(3)
C8B H8B 0.9300
C9B H9BA 0.9600
C9B H9BB 0.9600
C9B H9BC 0.9600
C10B H10E 0.9600
C10B H10F 0.9600
C10B H10G 0.9600
B1B B2B 1.774(3)
B1B B3B 1.808(3)
B1B B4B 1.797(3)
B2B H2BA 1.1000
B2B B3B 1.790(3)
B2B B4B 1.772(3)
B2B B5B 1.789(3)
B2B B6B 1.793(3)
B3B H3B 1.1000
B3B B5B 1.779(3)
B3B B9B 1.789(3)
B4B H4BA 1.1000
B4B B6B 1.770(3)
B4B B7B 1.772(3)
B5B H5B 1.1000
B5B B6B 1.779(3)
B5B B9B 1.774(3)
B5B B10B 1.796(3)
B6B H6BA 1.1000
B6B B7B 1.775(3)
B6B B10B 1.794(3)
B7B H7B 1.1000
B7B B8B 1.793(3)
B7B B10B 1.783(3)
B8B H8BA 1.1000
B8B B9B 1.776(3)
B8B B10B 1.775(3)
B9B H9B 1.1000
B9B B10B 1.782(3)
B10B H10H 1.1000
O1C C7C 1.366(2)
O1C C10C 1.435(2)
O2C C5C 1.383(2)
O2C C9C 1.433(2)
N1C H1C 0.8600
N1C C3C 1.397(2)
N1C B1C 1.440(3)
C1C H1CA 1.1000
C1C C2C 1.630(3)
C1C B1C 1.729(3)
C1C B3C 1.693(3)
C1C B8C 1.708(3)
C1C B9C 1.720(3)
C2C H2C 1.1000
C2C B1C 1.764(3)
C2C B4C 1.681(3)
C2C B5C 1.696(3)
C2C B9C 1.713(3)
C3C C4C 1.397(3)
C3C C8C 1.405(3)
C4C H4C 0.9300
C4C C5C 1.396(3)
C5C C6C 1.382(3)
C6C H6C 0.9300
C6C C7C 1.404(3)
C7C C8C 1.383(3)
C8C H8C 0.9300
C9C H9CA 0.9600
C9C H9CB 0.9600
C9C H9CC 0.9600
C10C H10I 0.9600
C10C H10J 0.9600
C10C H10K 0.9600
B1C B2C 1.777(3)
B1C B3C 1.804(3)
B1C B4C 1.809(3)
B2C H2CA 1.1000
B2C B3C 1.776(3)
B2C B4C 1.789(3)
B2C B6C 1.792(3)
B2C B7C 1.792(3)
B3C H3C 1.1000
B3C B7C 1.768(3)
B3C B8C 1.763(3)
B4C H4CA 1.1000
B4C B5C 1.793(3)
B4C B6C 1.783(3)
B5C H5C 1.1000
B5C B6C 1.777(3)
B5C B9C 1.777(3)
B5C B10C 1.780(3)
B6C H6CA 1.1000
B6C B7C 1.778(3)
B6C B10C 1.794(3)
B7C H7C 1.1000
B7C B8C 1.772(3)
B7C B10C 1.791(3)
B8C H8CA 1.1000
B8C B9C 1.789(3)
B8C B10C 1.783(3)
B9C H9C 1.1000
B9C B10C 1.769(3)
B10C H10L 1.1000
O1D C5D 1.370(2)
O1D C9D 1.428(2)
O2D C7D 1.364(2)
O2D C10D 1.433(2)
N00C H00C 0.8600
N00C C3D 1.400(2)
N00C B1D 1.447(3)
C1D H1D 1.1000
C1D C2D 1.600(3)
C1D B1D 1.762(3)
C1D B2D 1.708(4)
C1D B6D 1.718(4)
C1D B7D 1.684(3)
C2D H2D 1.1000
C2D B1D 1.755(3)
C2D B4D 1.691(3)
C2D B5D 1.690(3)
C2D B6D 1.716(4)
C3D C4D 1.391(3)
C3D C8D 1.401(3)
C4D H4D 0.9300
C4D C5D 1.394(3)
C5D C6D 1.384(3)
C6D H6D 0.9300
C6D C7D 1.398(3)
C7D C8D 1.387(3)
C8D H8D 0.9300
C9D H9DA 0.9600
C9D H9DB 0.9600
C9D H9DC 0.9600
C10D H10M 0.9600
C10D H10N 0.9600
C10D H10O 0.9600
B1D B2D 1.784(3)
B1D B3D 1.784(3)
B1D B4D 1.797(3)
B2D H2DA 1.1000
B2D B3D 1.771(4)
B2D B7D 1.798(4)
B2D B8D 1.780(3)
B3D H3D 1.1000
B3D B4D 1.764(3)
B3D B8D 1.778(3)
B3D B9D 1.780(4)
B4D H4DA 1.1000
B4D B5D 1.765(4)
B4D B9D 1.778(3)
B5D H5D 1.1000
B5D B6D 1.768(5)
B5D B9D 1.757(4)
B5D B10D 1.788(4)
B6D H6DA 1.1000
B6D B7D 1.769(4)
B6D B10D 1.757(4)
B7D H7D 1.1000
B7D B8D 1.781(4)
B7D B10D 1.764(4)
B8D H8DA 1.1000
B8D B9D 1.762(4)
B8D B10D 1.789(4)
B9D H9D 1.1000
B9D B10D 1.772(4)
B10D H10P 1.1000
